data_8101175
loop_
_publ_author_name
'B\"oduel, Rainer Ren\'e'
'H\"olemann, Alexandra'
'Sch\"urmann, Markus'
'Preut, Hans'
'Mitchell, Terence'

_publ_section_title
;
Crystal structure of 1-hexynyl(diphenyl)phosphine oxide, C~18~H~19~OP
;
_journal_issue 1
_journal_name_full 'Zeitschrift f\"ur Kristallographie - New Crystal Structures'
_journal_page_first 117
_journal_page_last 118
_journal_volume 215
_journal_year 2000
_chemical_formula_sum 'C18 H19 O P'
_chemical_formula_weight 282.30
_space_group_IT_number 9
_symmetry_cell_setting monoclinic
_symmetry_space_group_name_Hall 'C -2yc'
_symmetry_space_group_name_H-M 'C 1 c 1'
_cell_angle_alpha 90.00
_cell_angle_beta 106.56(2)
_cell_angle_gamma 90.00
_cell_formula_units_Z 4
_cell_length_a 16.144(3)
_cell_length_b 6.2390(10)
_cell_length_c 16.387(4)
_cell_measurement_temperature 291(1)
_cell_volume 1582.1(5)
_diffrn_ambient_temperature 291(1)
_exptl_crystal_density_diffrn 1.185
_refine_ls_R_factor_obs 0.0398
_refine_ls_wR_factor_obs 0.0965
_cod_original_sg_symbol_H-M 'C c'
_cod_database_code 8101175

loop_
_symmetry_equiv_pos_as_xyz
'x, y, z'
'x, -y, z+1/2'
'x+1/2, y+1/2, z'
'x+1/2, -y+1/2, z+1/2'

loop_
_atom_site_label
_atom_site_type_symbol
_atom_site_fract_x
_atom_site_fract_y
_atom_site_fract_z
_atom_site_U_iso_or_equiv
_atom_site_adp_type
_atom_site_occupancy
_atom_site_calc_flag
_atom_site_refinement_flags
_atom_site_disorder_assembly
_atom_site_disorder_group
P1 P 0.28763(4) 0.45609(11) 0.32750(4) 0.04363(18) Uani 1 d . . .
O1 O 0.27604(17) 0.6908(4) 0.31574(17) 0.0628(7) Uani 1 d . . .
C1 C 0.2108(2) 0.3003(6) 0.2557(2) 0.0603(8) Uani 1 d . . .
C2 C 0.1564(3) 0.2154(7) 0.2015(2) 0.0713(9) Uani 1 d . . .
C3 C 0.0890(4) 0.1197(10) 0.1316(3) 0.1007(15) Uani 1 d . . .
H3A H 0.1090 -0.0188 0.1180 0.151 Uiso 1 calc R A 1
H3B H 0.0381 0.0957 0.1505 0.151 Uiso 1 calc R A 1
C4 C 0.0651(8) 0.2484(18) 0.0551(6) 0.095(2) Uani 0.67 d P B 1
H4A H 0.0191 0.1771 0.0124 0.143 Uiso 0.67 calc PR B 1
H4B H 0.1143 0.2622 0.0328 0.143 Uiso 0.67 calc PR B 1
C5 C 0.0341(8) 0.4753(17) 0.0727(6) 0.106(3) Uani 0.67 d P B 1
H5A H -0.0155 0.4601 0.0945 0.159 Uiso 0.67 calc PR B 1
H5B H 0.0798 0.5439 0.1165 0.159 Uiso 0.67 calc PR B 1
C6 C 0.0106(14) 0.613(2) -0.0015(8) 0.133(6) Uani 0.67 d P B 1
H6A H -0.0073 0.7500 0.0139 0.199 Uiso 0.67 calc PR B 1
H6B H -0.0360 0.5487 -0.0446 0.199 Uiso 0.67 calc PR B 1
H6C H 0.0596 0.6311 -0.0231 0.199 Uiso 0.67 calc PR B 1
C4' C 0.0231(11) 0.257(3) 0.0877(15) 0.098(6) Uani 0.33 d P B 2
H4'1 H -0.0033 0.3269 0.1270 0.147 Uiso 0.33 calc PR B 2
H4'2 H -0.0211 0.1782 0.0461 0.147 Uiso 0.33 calc PR B 2
C5' C 0.0744(13) 0.461(6) 0.0335(15) 0.140(12) Uani 0.33 d P B 2
H5'1 H 0.1277 0.5239 0.0685 0.210 Uiso 0.33 calc PR B 2
H5'2 H 0.0778 0.4220 -0.0227 0.210 Uiso 0.33 calc PR B 2
C6' C -0.015(2) 0.586(7) 0.036(2) 0.146(12) Uani 0.33 d P B 2
H6'1 H -0.0177 0.7243 0.0100 0.219 Uiso 0.33 calc PR B 2
H6'2 H -0.0158 0.6033 0.0943 0.219 Uiso 0.33 calc PR B 2
H6'3 H -0.0645 0.5028 0.0059 0.219 Uiso 0.33 calc PR B 2
C11 C 0.38895(17) 0.3658(5) 0.31467(16) 0.0456(6) Uani 1 d . . .
C12 C 0.4557(2) 0.5173(7) 0.3321(3) 0.0678(9) Uani 1 d . . .
H12 H 0.4460 0.6561 0.3480 0.101(5) Uiso 1 calc R . .
C13 C 0.5360(3) 0.4579(10) 0.3256(4) 0.0940(15) Uani 1 d . . .
H13 H 0.5807 0.5577 0.3373 0.101(5) Uiso 1 calc R . .
C14 C 0.5505(3) 0.2569(10) 0.3023(4) 0.0997(17) Uani 1 d . . .
H14 H 0.6049 0.2188 0.2986 0.101(5) Uiso 1 calc R . .
C15 C 0.4855(4) 0.1098(9) 0.2844(3) 0.0919(15) Uani 1 d . . .
H15 H 0.4958 -0.0273 0.2673 0.101(5) Uiso 1 calc R . .
C16 C 0.4036(2) 0.1611(6) 0.2913(2) 0.0656(9) Uani 1 d . . .
H16 H 0.3598 0.0589 0.2802 0.101(5) Uiso 1 calc R . .
C21 C 0.28500(17) 0.3703(5) 0.43169(17) 0.0468(6) Uani 1 d . . .
C22 C 0.3038(3) 0.5237(6) 0.4954(2) 0.0744(10) Uani 1 d . . .
H22 H 0.3153 0.6643 0.4831 0.101(5) Uiso 1 calc R . .
C23 C 0.3055(4) 0.4669(9) 0.5770(3) 0.0909(15) Uani 1 d . . .
H23 H 0.3192 0.5694 0.6200 0.101(5) Uiso 1 calc R . .
C24 C 0.2873(3) 0.2625(8) 0.5958(2) 0.0837(13) Uani 1 d . . .
H24 H 0.2874 0.2261 0.6508 0.101(5) Uiso 1 calc R . .
C25 C 0.2691(3) 0.1119(7) 0.5328(3) 0.0800(12) Uani 1 d . . .
H25 H 0.2568 -0.0276 0.5455 0.101(5) Uiso 1 calc R . .
C26 C 0.2685(2) 0.1623(6) 0.4508(2) 0.0622(8) Uani 1 d . . .
H26 H 0.2571 0.0573 0.4088 0.101(5) Uiso 1 calc R . .

loop_
_atom_site_aniso_label
_atom_site_aniso_U_11
_atom_site_aniso_U_22
_atom_site_aniso_U_33
_atom_site_aniso_U_23
_atom_site_aniso_U_13
_atom_site_aniso_U_12
P1 0.0405(3) 0.0471(3) 0.0436(3) 0.0029(4) 0.0124(2) 0.0034(4)
O1 0.0720(16) 0.0495(11) 0.0708(16) 0.0095(11) 0.0268(13) 0.0124(11)
C1 0.0485(15) 0.077(2) 0.0533(16) 0.0017(15) 0.0110(13) -0.0060(14)
C2 0.0652(19) 0.082(2) 0.0603(18) -0.0015(17) 0.0080(15) -0.0117(18)
C3 0.101(3) 0.099(3) 0.083(3) -0.017(3) -0.004(3) -0.027(3)
C4 0.095(6) 0.103(7) 0.067(4) -0.021(4) -0.012(4) 0.000(5)
C5 0.098(6) 0.102(7) 0.084(5) -0.008(4) -0.030(5) 0.011(5)
C6 0.171(15) 0.100(7) 0.086(7) 0.012(6) -0.030(8) -0.006(8)
C4' 0.056(9) 0.103(14) 0.104(14) -0.040(11) -0.028(8) 0.005(9)
C5' 0.070(10) 0.25(4) 0.088(12) -0.019(17) 0.011(9) -0.044(15)
C6' 0.13(2) 0.18(3) 0.100(19) 0.00(2) -0.019(17) -0.029(19)
C11 0.0461(13) 0.0506(15) 0.0421(12) 0.0060(11) 0.0160(11) 0.0027(11)
C12 0.0510(17) 0.069(2) 0.086(2) -0.0018(17) 0.0250(16) -0.0056(15)
C13 0.0506(19) 0.117(4) 0.119(4) 0.016(3) 0.032(2) -0.005(2)
C14 0.067(2) 0.132(4) 0.116(4) 0.050(3) 0.054(2) 0.039(3)
C15 0.106(4) 0.086(3) 0.105(3) 0.023(3) 0.065(3) 0.041(3)
C16 0.074(2) 0.058(2) 0.075(2) -0.0025(16) 0.0361(17) 0.0065(16)
C21 0.0442(13) 0.0546(15) 0.0435(13) -0.0011(11) 0.0157(10) 0.0022(12)
C22 0.115(3) 0.057(2) 0.0569(19) -0.0086(15) 0.033(2) -0.005(2)
C23 0.147(5) 0.079(3) 0.0543(17) -0.0150(19) 0.041(2) 0.004(3)
C24 0.113(3) 0.094(3) 0.0539(19) 0.012(2) 0.040(2) 0.021(3)
C25 0.109(3) 0.069(2) 0.074(2) 0.0187(19) 0.047(2) 0.003(2)
C26 0.074(2) 0.059(2) 0.0602(17) -0.0016(14) 0.0286(15) -0.0070(15)

loop_
_geom_bond_atom_site_label_1
_geom_bond_atom_site_label_2
_geom_bond_distance
_geom_bond_site_symmetry_2
_geom_bond_publ_flag
P1 O1 1.482(2) . ?
P1 C1 1.742(3) . ?
P1 C11 1.798(3) . ?
P1 C21 1.801(3) . ?
C1 C2 1.181(5) . ?
C2 C3 1.464(6) . ?
C3 C4' 1.396(16) . ?
C3 C4 1.445(12) . ?
C3 H3A 0.9700 . ?
C3 H3B 0.9700 . ?
C4 C5 1.555(14) . ?
C4 H4A 0.9700 . ?
C4 H4B 0.9700 . ?
C5 C6 1.448(16) . ?
C5 H5A 0.9700 . ?
C5 H5B 0.9700 . ?
C6 H6A 0.9600 . ?
C6 H6B 0.9600 . ?
C6 H6C 0.9600 . ?
C4' C5' 1.87(4) . ?
C4' H4'1 0.9700 . ?
C4' H4'2 0.9700 . ?
C5' C6' 1.66(5) . ?
C5' H5'1 0.9700 . ?
C5' H5'2 0.9700 . ?
C6' H6'1 0.9600 . ?
C6' H6'2 0.9600 . ?
C6' H6'3 0.9600 . ?
C11 C16 1.373(5) . ?
C11 C12 1.400(5) . ?
C12 C13 1.382(6) . ?
C12 H12 0.9300 . ?
C13 C14 1.350(8) . ?
C13 H13 0.9300 . ?
C14 C15 1.361(9) . ?
C14 H14 0.9300 . ?
C15 C16 1.396(6) . ?
C15 H15 0.9300 . ?
C16 H16 0.9300 . ?
C21 C26 1.378(5) . ?
C21 C22 1.385(5) . ?
C22 C23 1.377(6) . ?
C22 H22 0.9300 . ?
C23 C24 1.363(7) . ?
C23 H23 0.9300 . ?
C24 C25 1.364(7) . ?
C24 H24 0.9300 . ?
C25 C26 1.378(5) . ?
C25 H25 0.9300 . ?
C26 H26 0.9300 . ?
